data_4106150
loop_
_publ_author_name
'G\'eza Szigethy'
'Kenneth N. Raymond'

_publ_section_title
;
 Hexadentate Terephthalamide(bis-hydroxypyridinone) Ligands for Uranyl
 Chelation: Structural and Thermodynamic Consequences of Ligand
 Variation(1)
;
_journal_name_full 'Journal of the American Chemical Society'
_journal_page_first 7942
_journal_page_last 7956
_journal_paper_doi 10.1021/ja201511u
_journal_volume 133
_journal_year 2011
_chemical_formula_moiety 'C32 H20 N6 O12 U, 2(C4 H12 N), 2(C4 H8 O2), C2 H6 O S'
_chemical_formula_sum 'C50 H66 N8 O17 S U'
_chemical_formula_weight 1321.20
_chemical_name_common 'TAM(ophen12HOPO)2 uranyl complex'
_chemical_name_systematic
; 
 ? 
;
_space_group_IT_number 61
_symmetry_cell_setting orthorhombic
_symmetry_space_group_name_Hall '-P 2ac 2ab'
_symmetry_space_group_name_H-M 'P b c a'
_atom_sites_solution_hydrogens geom
_atom_sites_solution_primary direct
_atom_sites_solution_secondary difmap
_audit_creation_method SHELXL-97
_cell_angle_alpha 90.00
_cell_angle_beta 90.00
_cell_angle_gamma 90.00
_cell_formula_units_Z 8
_cell_length_a 17.625(4)
_cell_length_b 23.731(5)
_cell_length_c 26.021(5)
_cell_measurement_reflns_used 6242
_cell_measurement_temperature 103(2)
_cell_measurement_theta_max 25.245
_cell_measurement_theta_min 3.408
_cell_volume 10884(4)
_computing_cell_refinement 'Saint v.7.07'
_computing_data_collection 'Bruker SMART v.5.059'
_computing_data_reduction 'Saint v.7.07'
_computing_molecular_graphics 'ORTEP-3 v.1.08, POV-Ray v3.6.1c.icl8.win32'
_computing_publication_material 'ORTEP-3 v.1.08, POV-Ray v3.6.1c.icl8.win32'
_computing_structure_refinement 'SHELXL-97 (Sheldrick, 1997)'
_computing_structure_solution 'SHELXS-97 (Sheldrick, 1990)'
_diffrn_ambient_temperature 103(2)
_diffrn_detector_area_resol_mean 8.192
_diffrn_measured_fraction_theta_full 0.992
_diffrn_measured_fraction_theta_max 0.992
_diffrn_measurement_device_type 'Bruker SMART-1000'
_diffrn_measurement_method \w-scans
_diffrn_radiation_monochromator graphite
_diffrn_radiation_source 'fine-focus sealed tube'
_diffrn_radiation_type MoK\a
_diffrn_radiation_wavelength 0.71073
_diffrn_reflns_av_R_equivalents 0.0390
_diffrn_reflns_av_sigmaI/netI 0.0334
_diffrn_reflns_limit_h_max 21
_diffrn_reflns_limit_h_min -20
_diffrn_reflns_limit_k_max 23
_diffrn_reflns_limit_k_min -28
_diffrn_reflns_limit_l_max 31
_diffrn_reflns_limit_l_min -28
_diffrn_reflns_number 49048
_diffrn_reflns_theta_full 25.38
_diffrn_reflns_theta_max 25.38
_diffrn_reflns_theta_min 3.41
_diffrn_standards_number 0
_exptl_absorpt_coefficient_mu 3.099
_exptl_absorpt_correction_T_max 0.8123
_exptl_absorpt_correction_T_min 0.4371
_exptl_absorpt_correction_type multi-scan
_exptl_absorpt_process_details 'Blessing, 1995'
_exptl_crystal_colour brown
_exptl_crystal_density_diffrn 1.613
_exptl_crystal_description prism
_exptl_crystal_F_000 5328
_exptl_crystal_size_max 0.32
_exptl_crystal_size_mid 0.12
_exptl_crystal_size_min 0.07
_refine_diff_density_max 1.571
_refine_diff_density_min -0.497
_refine_diff_density_rms 0.085
_refine_ls_extinction_coef none
_refine_ls_extinction_method none
_refine_ls_goodness_of_fit_ref 1.214
_refine_ls_hydrogen_treatment constr
_refine_ls_matrix_type full
_refine_ls_number_parameters 720
_refine_ls_number_reflns 9927
_refine_ls_number_restraints 142
_refine_ls_restrained_S_all 1.298
_refine_ls_R_factor_all 0.0623
_refine_ls_R_factor_gt 0.0331
_refine_ls_shift/su_max 0.002
_refine_ls_shift/su_mean 0.000
_refine_ls_structure_factor_coef Fsqd
_refine_ls_weighting_details 'calc w=1/[\s^2^(Fo^2^)+(0.0392P)^2^+0.0000P] where P=(Fo^2^+2Fc^2^)/3'
_refine_ls_weighting_scheme calc
_refine_ls_wR_factor_gt 0.0752
_refine_ls_wR_factor_ref 0.0842
_reflns_number_gt 6922
_reflns_number_total 9927
_reflns_threshold_expression >2sigma(I)
_cod_data_source_file ja201511u_si_002_3.cif
_cod_data_source_block gs4053a
_cod_original_cell_volume 10883(4)
_cod_database_code 4106150

loop_
_symmetry_equiv_pos_as_xyz
'x, y, z'
'-x+1/2, -y, z+1/2'
'-x, y+1/2, -z+1/2'
'x+1/2, -y+1/2, -z'
'-x, -y, -z'
'x-1/2, y, -z-1/2'
'x, -y-1/2, z-1/2'
'-x-1/2, y-1/2, z'

loop_
_atom_site_label
_atom_site_type_symbol
_atom_site_fract_x
_atom_site_fract_y
_atom_site_fract_z
_atom_site_U_iso_or_equiv
_atom_site_adp_type
_atom_site_occupancy
_atom_site_symmetry_multiplicity
_atom_site_calc_flag
_atom_site_refinement_flags
_atom_site_disorder_assembly
_atom_site_disorder_group
U1 U 0.827530(9) 0.010540(7) 0.301993(6) 0.03426(7) Uani 1 1 d . . .
O1 O 0.92229(18) 0.03332(14) 0.29107(11) 0.0431(8) Uani 1 1 d . . .
O2 O 0.73314(18) -0.01417(13) 0.31215(12) 0.0450(8) Uani 1 1 d . . .
O3 O 0.8071(2) 0.10233(15) 0.33971(13) 0.0627(11) Uani 1 1 d . . .
O4 O 0.83687(17) 0.02491(13) 0.40113(12) 0.0443(8) Uani 1 1 d . . .
O5 O 0.87047(18) -0.06339(12) 0.35698(11) 0.0407(7) Uani 1 1 d . . .
O6 O 0.85412(17) -0.07781(12) 0.26027(11) 0.0377(7) Uani 1 1 d . . .
O7 O 0.81610(19) 0.00068(13) 0.20318(12) 0.0431(8) Uani 1 1 d . . .
O8 O 0.7639(2) 0.08389(13) 0.25175(12) 0.0563(10) Uani 1 1 d . . .
O9 O 0.8558(3) 0.05904(17) 0.55790(14) 0.0776(12) Uani 1 1 d . . .
O10 O 0.8613(2) -0.19849(16) 0.46064(14) 0.0694(11) Uani 1 1 d . . .
O11 O 0.8256(2) -0.23976(16) 0.19783(12) 0.0621(10) Uani 1 1 d . . .
O12 O 0.8131(3) -0.00116(16) 0.04490(14) 0.0739(13) Uani 1 1 d . . .
O13 O 0.9694(5) -0.1323(3) 0.8365(3) 0.113(3) Uani 0.772(12) 1 d P A 1
O14 O 0.9384(4) -0.0262(3) 0.8741(4) 0.128(4) Uani 0.772(12) 1 d PU A 1
O13A O 0.947(2) -0.0808(17) 0.8053(11) 0.166(16) Uani 0.228(12) 1 d PU A 2
O14A O 0.9659(17) -0.0888(16) 0.9071(10) 0.170(16) Uani 0.228(12) 1 d PU A 2
O15 O 0.8936(3) 0.2721(3) 0.14363(19) 0.1151(18) Uani 1 1 d . . .
O16 O 0.8856(6) 0.2333(3) 0.0452(2) 0.163(3) Uani 1 1 d . . .
O70 O 0.9383(4) 0.2948(2) 0.2960(2) 0.131(2) Uani 1 1 d . . .
N1 N 0.8219(2) 0.07582(16) 0.42164(14) 0.0420(9) Uani 1 1 d . . .
N2 N 0.8822(2) -0.00329(17) 0.49419(15) 0.0472(11) Uani 1 1 d . . .
H2 H 0.8742 -0.0095 0.4613 0.057 Uiso 1 1 calc R . .
N3 N 0.9016(2) -0.10849(17) 0.44807(13) 0.0458(10) Uani 1 1 d . . .
H3 H 0.9017 -0.0803 0.4261 0.055 Uiso 1 1 calc R . .
N4 N 0.8553(2) -0.14836(17) 0.18048(14) 0.0454(10) Uani 1 1 d . . .
H4 H 0.8583 -0.1145 0.1941 0.054 Uiso 1 1 calc R . .
N5 N 0.8276(2) -0.05578(17) 0.11645(14) 0.0455(10) Uani 1 1 d . . .
H5 H 0.8226 -0.0555 0.1501 0.055 Uiso 1 1 calc R . .
N6 N 0.7814(2) 0.04151(16) 0.17537(14) 0.0381(9) Uani 1 1 d . . .
N7 N 0.9061(2) 0.07193(19) 0.71469(17) 0.0538(11) Uani 1 1 d . . .
N8 N 0.8617(3) 0.3849(2) 0.4313(2) 0.099(2) Uani 1 1 d D . .
C1 C 0.8048(3) 0.1165(2) 0.3863(2) 0.0508(13) Uani 1 1 d . . .
C2 C 0.7838(3) 0.1697(2) 0.4046(2) 0.0572(14) Uani 1 1 d . . .
H2A H 0.7708 0.1987 0.3811 0.069 Uiso 1 1 calc R . .
C3 C 0.7821(4) 0.1800(2) 0.4558(2) 0.0700(17) Uani 1 1 d . . .
H3A H 0.7650 0.2154 0.4682 0.084 Uiso 1 1 calc R . .
C4 C 0.8054(3) 0.1385(2) 0.4902(2) 0.0663(16) Uani 1 1 d . . .
H4A H 0.8072 0.1468 0.5260 0.080 Uiso 1 1 calc R . .
C5 C 0.8255(3) 0.0864(2) 0.47339(18) 0.0475(12) Uani 1 1 d . . .
C6 C 0.8551(3) 0.0452(2) 0.5124(2) 0.0555(14) Uani 1 1 d . . .
C7 C 0.9223(3) -0.0461(2) 0.52076(17) 0.0452(12) Uani 1 1 d . . .
C8 C 0.9548(3) -0.0367(3) 0.56907(18) 0.0554(14) Uani 1 1 d . . .
H8 H 0.9507 -0.0006 0.5845 0.066 Uiso 1 1 calc R . .
C9 C 0.9922(3) -0.0788(3) 0.5944(2) 0.0631(16) Uani 1 1 d . . .
H9 H 1.0125 -0.0721 0.6276 0.076 Uiso 1 1 calc R . .
C10 C 1.0005(3) -0.1300(3) 0.5722(2) 0.0640(16) Uani 1 1 d . . .
H10 H 1.0264 -0.1592 0.5900 0.077 Uiso 1 1 calc R . .
C11 C 0.9716(3) -0.1399(2) 0.5239(2) 0.0583(14) Uani 1 1 d . . .
H11 H 0.9793 -0.1755 0.5080 0.070 Uiso 1 1 calc R . .
C12 C 0.9312(3) -0.0980(2) 0.49828(17) 0.0481(13) Uani 1 1 d . . .
C13 C 0.8733(3) -0.1583(2) 0.43172(19) 0.0477(12) Uani 1 1 d . . .
C14 C 0.8584(3) -0.16275(19) 0.37543(17) 0.0382(11) Uani 1 1 d . . .
C15 C 0.8467(3) -0.2168(2) 0.35481(18) 0.0470(13) Uani 1 1 d . . .
H15 H 0.8438 -0.2484 0.3771 0.056 Uiso 1 1 calc R . .
C16 C 0.8394(3) -0.2243(2) 0.30308(19) 0.0474(13) Uani 1 1 d . . .
H16 H 0.8325 -0.2613 0.2899 0.057 Uiso 1 1 calc R . .
C17 C 0.8418(2) -0.17848(19) 0.26878(17) 0.0368(11) Uani 1 1 d . . .
C18 C 0.8509(2) -0.12445(19) 0.28792(16) 0.0344(11) Uani 1 1 d . . .
C19 C 0.8597(3) -0.11626(19) 0.34260(17) 0.0358(10) Uani 1 1 d . . .
C20 C 0.8399(3) -0.1920(2) 0.21283(19) 0.0447(12) Uani 1 1 d . . .
C21 C 0.8670(3) -0.1529(2) 0.12676(18) 0.0482(12) Uani 1 1 d . . .
C22 C 0.8910(4) -0.2034(2) 0.1049(2) 0.0716(18) Uani 1 1 d . . .
H22 H 0.9009 -0.2350 0.1263 0.086 Uiso 1 1 calc R . .
C23 C 0.9004(4) -0.2081(3) 0.0527(2) 0.082(2) Uani 1 1 d . . .
H23 H 0.9148 -0.2432 0.0382 0.099 Uiso 1 1 calc R . .
C24 C 0.8891(4) -0.1628(3) 0.0219(2) 0.079(2) Uani 1 1 d . . .
H24 H 0.8969 -0.1663 -0.0141 0.095 Uiso 1 1 calc R . .
C25 C 0.8666(3) -0.1123(3) 0.0418(2) 0.0672(17) Uani 1 1 d . . .
H25 H 0.8595 -0.0809 0.0197 0.081 Uiso 1 1 calc R . .
C26 C 0.8539(3) -0.1064(2) 0.09502(18) 0.0461(12) Uani 1 1 d . . .
C27 C 0.8087(3) -0.0067(2) 0.09178(19) 0.0489(13) Uani 1 1 d . . .
C28 C 0.7741(2) 0.0380(2) 0.12318(16) 0.0396(11) Uani 1 1 d . . .
C29 C 0.7335(3) 0.0793(2) 0.09785(19) 0.0478(12) Uani 1 1 d . . .
H29 H 0.7271 0.0774 0.0616 0.057 Uiso 1 1 calc R . .
C30 C 0.7020(3) 0.1235(2) 0.1254(2) 0.0561(14) Uani 1 1 d . . .
H30 H 0.6733 0.1515 0.1080 0.067 Uiso 1 1 calc R . .
C31 C 0.7121(3) 0.1271(2) 0.1775(2) 0.0511(13) Uani 1 1 d . . .
H31 H 0.6915 0.1580 0.1959 0.061 Uiso 1 1 calc R . .
C32 C 0.7525(3) 0.08526(19) 0.20366(19) 0.0451(12) Uani 1 1 d . . .
C33 C 0.9475(4) 0.0710(3) 0.7643(2) 0.0724(17) Uani 1 1 d . . .
H33A H 0.9603 0.1096 0.7744 0.109 Uiso 1 1 calc R . .
H33B H 0.9941 0.0489 0.7605 0.109 Uiso 1 1 calc R . .
H33C H 0.9153 0.0538 0.7907 0.109 Uiso 1 1 calc R . .
C34 C 0.9552(3) 0.0974(3) 0.6744(2) 0.0748(18) Uani 1 1 d . . .
H34A H 0.9685 0.1360 0.6843 0.112 Uiso 1 1 calc R . .
H34B H 0.9279 0.0979 0.6416 0.112 Uiso 1 1 calc R . .
H34C H 1.0017 0.0750 0.6708 0.112 Uiso 1 1 calc R . .
C35 C 0.8356(3) 0.1060(3) 0.7189(3) 0.082(2) Uani 1 1 d . . .
H35A H 0.8485 0.1445 0.7291 0.124 Uiso 1 1 calc R . .
H35B H 0.8021 0.0892 0.7448 0.124 Uiso 1 1 calc R . .
H35C H 0.8096 0.1066 0.6856 0.124 Uiso 1 1 calc R . .
C36 C 0.8872(4) 0.0135(2) 0.6998(2) 0.0696(17) Uani 1 1 d . . .
H36A H 0.9340 -0.0086 0.6969 0.104 Uiso 1 1 calc R . .
H36B H 0.8608 0.0137 0.6667 0.104 Uiso 1 1 calc R . .
H36C H 0.8544 -0.0033 0.7261 0.104 Uiso 1 1 calc R . .
C37 C 0.8291(11) 0.3456(7) 0.4675(7) 0.188(11) Uiso 0.496(11) 1 d PD B 1
H37A H 0.8310 0.3617 0.5022 0.282 Uiso 0.496(11) 1 calc PR B 1
H37B H 0.8580 0.3103 0.4668 0.282 Uiso 0.496(11) 1 calc PR B 1
H37C H 0.7762 0.3380 0.4581 0.282 Uiso 0.496(11) 1 calc PR B 1
C38 C 0.7994(7) 0.4338(5) 0.4346(5) 0.075(4) Uiso 0.496(11) 1 d PD B 1
H38A H 0.7960 0.4475 0.4700 0.112 Uiso 0.496(11) 1 calc PR B 1
H38B H 0.7501 0.4189 0.4239 0.112 Uiso 0.496(11) 1 calc PR B 1
H38C H 0.8141 0.4649 0.4119 0.112 Uiso 0.496(11) 1 calc PR B 1
C39 C 0.9292(9) 0.4113(9) 0.4493(9) 0.230(14) Uiso 0.496(11) 1 d PD B 1
H39A H 0.9228 0.4219 0.4855 0.344 Uiso 0.496(11) 1 calc PR B 1
H39B H 0.9394 0.4451 0.4288 0.344 Uiso 0.496(11) 1 calc PR B 1
H39C H 0.9718 0.3850 0.4461 0.344 Uiso 0.496(11) 1 calc PR B 1
C40 C 0.8586(11) 0.3685(8) 0.3788(5) 0.169(10) Uiso 0.496(11) 1 d PD B 1
H40A H 0.8085 0.3526 0.3713 0.253 Uiso 0.496(11) 1 calc PR B 1
H40B H 0.8978 0.3402 0.3721 0.253 Uiso 0.496(11) 1 calc PR B 1
H40C H 0.8673 0.4015 0.3570 0.253 Uiso 0.496(11) 1 calc PR B 1
C37A C 0.8182(11) 0.4156(8) 0.3954(8) 0.233(14) Uiso 0.504(11) 1 d PD B 2
H37D H 0.8169 0.3952 0.3626 0.350 Uiso 0.504(11) 1 calc PR B 2
H37E H 0.8411 0.4528 0.3901 0.350 Uiso 0.504(11) 1 calc PR B 2
H37F H 0.7664 0.4201 0.4084 0.350 Uiso 0.504(11) 1 calc PR B 2
C38A C 0.8736(12) 0.4039(8) 0.4812(5) 0.185(10) Uiso 0.504(11) 1 d PD B 2
H38D H 0.9049 0.3765 0.4998 0.278 Uiso 0.504(11) 1 calc PR B 2
H38E H 0.8247 0.4081 0.4987 0.278 Uiso 0.504(11) 1 calc PR B 2
H38F H 0.8996 0.4403 0.4803 0.278 Uiso 0.504(11) 1 calc PR B 2
C39A C 0.9413(7) 0.3802(7) 0.4060(7) 0.137(8) Uiso 0.504(11) 1 d PD B 2
H39D H 0.9359 0.3663 0.3707 0.206 Uiso 0.504(11) 1 calc PR B 2
H39E H 0.9728 0.3540 0.4258 0.206 Uiso 0.504(11) 1 calc PR B 2
H39F H 0.9655 0.4174 0.4055 0.206 Uiso 0.504(11) 1 calc PR B 2
C40A C 0.8391(8) 0.3225(5) 0.4301(6) 0.112(6) Uiso 0.504(11) 1 d PD B 2
H40D H 0.8325 0.3104 0.3943 0.169 Uiso 0.504(11) 1 calc PR B 2
H40E H 0.7914 0.3173 0.4488 0.169 Uiso 0.504(11) 1 calc PR B 2
H40F H 0.8791 0.2998 0.4462 0.169 Uiso 0.504(11) 1 calc PR B 2
C41 C 0.8510(4) 0.2160(3) 0.2626(3) 0.101(3) Uani 1 1 d . . .
H41A H 0.8045 0.2374 0.2694 0.122 Uiso 0.785(6) 1 calc PR C 1
H41B H 0.8406 0.1756 0.2660 0.122 Uiso 0.785(6) 1 calc PR C 1
H41C H 0.8686 0.2239 0.2276 0.122 Uiso 0.785(6) 1 calc PR C 1
H41D H 0.8170 0.2430 0.2476 0.122 Uiso 0.215(6) 1 d PR C 2
H41E H 0.8369 0.2094 0.2977 0.122 Uiso 0.215(6) 1 d PR C 2
H41F H 0.8481 0.1813 0.2437 0.122 Uiso 0.215(6) 1 d PR C 2
C42 C 0.9917(5) 0.1933(4) 0.2817(3) 0.126(3) Uani 1 1 d . . .
H42A H 1.0381 0.1978 0.3020 0.151 Uiso 0.785(6) 1 calc PR C 1
H42B H 1.0017 0.2042 0.2460 0.151 Uiso 0.785(6) 1 calc PR C 1
H42C H 0.9753 0.1539 0.2829 0.151 Uiso 0.785(6) 1 calc PR C 1
H42D H 1.0449 0.2018 0.2822 0.151 Uiso 0.215(6) 1 d PR C 2
H42E H 0.9830 0.1604 0.2610 0.151 Uiso 0.215(6) 1 d PR C 2
H42F H 0.9745 0.1864 0.3161 0.151 Uiso 0.215(6) 1 d PR C 2
C43 C 1.0136(6) -0.0505(5) 0.8734(6) 0.166(5) Uani 1 1 d . . .
H43A H 1.0520 -0.0201 0.8716 0.199 Uiso 0.772(12) 1 calc PR A 1
H43B H 1.0222 -0.0722 0.9053 0.199 Uiso 0.772(12) 1 calc PR A 1
H43C H 1.0626 -0.0417 0.8884 0.199 Uiso 0.228(12) 1 d PR A 2
H43D H 0.9870 -0.0157 0.8654 0.199 Uiso 0.228(12) 1 d PR A 2
C44 C 1.0208(6) -0.0867(5) 0.8296(5) 0.153(4) Uani 1 1 d . A .
H44A H 1.0085 -0.0658 0.7978 0.183 Uiso 0.772(12) 1 calc PR A 1
H44B H 1.0735 -0.1010 0.8269 0.183 Uiso 0.772(12) 1 calc PR A 1
H44C H 1.0630 -0.0745 0.8085 0.183 Uiso 0.228(12) 1 d PR A 2
H44D H 1.0298 -0.1253 0.8402 0.183 Uiso 0.228(12) 1 d PR A 2
C45 C 0.8952(5) -0.1103(4) 0.8383(4) 0.124(3) Uani 1 1 d . . .
H45A H 0.8582 -0.1415 0.8417 0.149 Uiso 0.772(12) 1 calc PR A 1
H45B H 0.8841 -0.0897 0.8061 0.149 Uiso 0.772(12) 1 calc PR A 1
H45C H 0.8477 -0.1135 0.8198 0.149 Uiso 0.228(12) 1 d PR A 2
H45D H 0.9112 -0.1475 0.8493 0.149 Uiso 0.228(12) 1 d PR A 2
C46 C 0.8881(4) -0.0730(4) 0.8810(4) 0.114(3) Uani 1 1 d . A .
H46A H 0.9008 -0.0932 0.9131 0.136 Uiso 0.772(12) 1 calc PR A 1
H46B H 0.8351 -0.0594 0.8836 0.136 Uiso 0.772(12) 1 calc PR A 1
H46C H 0.8449 -0.0825 0.9024 0.136 Uiso 0.228(12) 1 d PR A 2
H46D H 0.8855 -0.0338 0.8708 0.136 Uiso 0.228(12) 1 d PR A 2
C47 C 0.9544(5) 0.2726(5) 0.1092(4) 0.146(4) Uani 1 1 d U . .
H47A H 1.0024 0.2720 0.1290 0.175 Uiso 1 1 calc R . .
H47B H 0.9530 0.3083 0.0894 0.175 Uiso 1 1 calc R . .
C48 C 0.9543(6) 0.2267(5) 0.0742(3) 0.142(4) Uani 1 1 d U . .
H48A H 0.9544 0.1903 0.0929 0.171 Uiso 1 1 calc R . .
H48B H 0.9992 0.2282 0.0514 0.171 Uiso 1 1 calc R . .
C49 C 0.8248(6) 0.2292(5) 0.0802(4) 0.168(5) Uani 1 1 d U . .
H49A H 0.7763 0.2323 0.0613 0.202 Uiso 1 1 calc R . .
H49B H 0.8262 0.1917 0.0970 0.202 Uiso 1 1 calc R . .
C50 C 0.8283(5) 0.2708(5) 0.1174(3) 0.141(4) Uani 1 1 d U . .
H50A H 0.8207 0.3078 0.1007 0.169 Uiso 1 1 calc R . .
H50B H 0.7860 0.2651 0.1419 0.169 Uiso 1 1 calc R . .
S1 S 0.92127(14) 0.23571(9) 0.30673(9) 0.0734(9) Uani 0.785(6) 1 d PU C 1
S1A S 0.9481(10) 0.2439(7) 0.2586(7) 0.170(7) Uani 0.215(6) 1 d PU C 2

loop_
_atom_site_aniso_label
_atom_site_aniso_U_11
_atom_site_aniso_U_22
_atom_site_aniso_U_33
_atom_site_aniso_U_23
_atom_site_aniso_U_13
_atom_site_aniso_U_12
U1 0.03832(11) 0.02959(11) 0.03486(10) -0.00190(7) -0.00276(8) 0.00032(7)
O1 0.046(2) 0.0410(19) 0.0426(18) 0.0009(14) -0.0019(14) -0.0078(15)
O2 0.040(2) 0.046(2) 0.0491(19) -0.0048(15) 0.0005(14) 0.0019(15)
O3 0.100(3) 0.044(2) 0.045(2) -0.0098(17) -0.014(2) 0.016(2)
O4 0.056(2) 0.038(2) 0.0384(18) -0.0086(15) 0.0017(15) 0.0012(15)
O5 0.052(2) 0.0331(19) 0.0374(17) -0.0009(14) -0.0046(15) 0.0012(15)
O6 0.0481(19) 0.0330(18) 0.0321(16) 0.0005(14) -0.0030(14) 0.0018(14)
O7 0.054(2) 0.036(2) 0.0394(19) 0.0024(13) -0.0069(14) 0.0107(14)
O8 0.086(3) 0.040(2) 0.042(2) -0.0040(16) -0.0114(18) 0.0154(19)
O9 0.112(3) 0.079(3) 0.042(2) -0.018(2) 0.008(2) 0.003(2)
O10 0.099(3) 0.061(3) 0.048(2) 0.0179(19) -0.014(2) -0.019(2)
O11 0.092(3) 0.041(2) 0.054(2) -0.0108(17) -0.007(2) -0.0132(19)
O12 0.110(4) 0.074(3) 0.038(2) 0.0087(18) 0.010(2) 0.015(2)
O13 0.090(6) 0.097(6) 0.152(7) 0.009(5) 0.020(5) -0.002(4)
O14 0.054(5) 0.088(5) 0.241(10) 0.002(6) -0.016(5) -0.010(4)
O13A 0.15(3) 0.21(3) 0.14(2) 0.07(2) -0.04(2) -0.06(2)
O14A 0.11(2) 0.29(4) 0.11(2) 0.09(2) -0.003(16) -0.04(2)
O15 0.081(4) 0.167(6) 0.098(4) -0.027(4) 0.010(3) -0.012(3)
O16 0.231(9) 0.185(7) 0.072(4) -0.023(4) 0.022(5) -0.051(6)
O70 0.172(6) 0.065(4) 0.156(5) -0.009(3) -0.026(4) -0.015(4)
N1 0.045(2) 0.034(2) 0.046(2) -0.0120(18) 0.0023(19) -0.0011(18)
N2 0.054(3) 0.054(3) 0.033(2) -0.0049(19) 0.0028(18) -0.008(2)
N3 0.062(3) 0.046(3) 0.030(2) 0.0073(18) -0.0083(18) -0.003(2)
N4 0.063(3) 0.033(2) 0.040(2) -0.0092(18) -0.0023(19) 0.000(2)
N5 0.054(3) 0.054(3) 0.029(2) -0.0010(18) -0.0002(18) 0.005(2)
N6 0.040(2) 0.034(2) 0.041(2) 0.0064(18) -0.0028(17) -0.0007(18)
N7 0.040(3) 0.055(3) 0.066(3) 0.000(2) 0.007(2) -0.006(2)
N8 0.087(4) 0.114(5) 0.097(5) 0.044(4) -0.034(4) -0.025(4)
C1 0.053(3) 0.049(3) 0.050(3) -0.008(3) -0.003(2) -0.001(2)
C2 0.069(4) 0.040(3) 0.063(4) -0.011(3) -0.002(3) 0.009(3)
C3 0.087(5) 0.048(4) 0.074(4) -0.024(3) 0.008(3) 0.008(3)
C4 0.090(5) 0.058(4) 0.051(3) -0.016(3) 0.003(3) 0.002(3)
C5 0.054(3) 0.050(3) 0.038(3) -0.010(2) 0.008(2) -0.003(3)
C6 0.060(4) 0.056(4) 0.050(3) -0.011(3) 0.005(3) -0.012(3)
C7 0.043(3) 0.059(4) 0.034(3) 0.006(2) 0.005(2) -0.013(2)
C8 0.056(3) 0.071(4) 0.039(3) -0.005(3) -0.002(2) -0.013(3)
C9 0.051(4) 0.102(5) 0.036(3) 0.002(3) -0.005(3) -0.020(3)
C10 0.055(4) 0.090(5) 0.047(3) 0.021(3) -0.010(3) -0.003(3)
C11 0.060(4) 0.066(4) 0.049(3) 0.006(3) -0.011(3) 0.000(3)
C12 0.047(3) 0.064(4) 0.033(3) 0.007(2) -0.001(2) -0.007(3)
C13 0.048(3) 0.049(3) 0.046(3) 0.009(3) -0.004(2) -0.001(2)
C14 0.038(3) 0.040(3) 0.037(3) 0.005(2) -0.003(2) -0.001(2)
C15 0.056(3) 0.036(3) 0.049(3) 0.007(2) -0.008(2) -0.009(2)
C16 0.055(3) 0.030(3) 0.058(3) 0.000(2) -0.009(3) -0.006(2)
C17 0.038(3) 0.034(3) 0.039(3) -0.002(2) -0.006(2) -0.001(2)
C18 0.031(3) 0.034(3) 0.038(3) 0.001(2) -0.0035(18) 0.0021(19)
C19 0.033(3) 0.034(3) 0.040(3) -0.002(2) 0.000(2) 0.002(2)
C20 0.049(3) 0.035(3) 0.050(3) -0.008(2) -0.010(2) -0.003(2)
C21 0.054(3) 0.050(3) 0.041(3) -0.012(2) -0.005(2) 0.003(3)
C22 0.104(5) 0.058(4) 0.053(4) -0.015(3) 0.004(3) 0.019(3)
C23 0.117(6) 0.078(5) 0.052(4) -0.028(3) 0.001(4) 0.027(4)
C24 0.106(5) 0.096(5) 0.035(3) -0.017(3) -0.006(3) 0.031(4)
C25 0.080(4) 0.081(5) 0.041(3) -0.005(3) -0.004(3) 0.025(3)
C26 0.050(3) 0.050(3) 0.039(3) -0.011(2) -0.004(2) 0.003(2)
C27 0.053(3) 0.061(3) 0.033(3) 0.011(2) 0.004(2) 0.024(2)
C28 0.037(3) 0.047(3) 0.035(3) 0.007(2) -0.003(2) -0.007(2)
C29 0.054(3) 0.050(3) 0.040(3) 0.011(2) -0.008(2) -0.004(2)
C30 0.055(3) 0.049(3) 0.065(4) 0.017(3) -0.016(3) 0.001(3)
C31 0.060(4) 0.034(3) 0.059(3) 0.002(2) -0.007(3) 0.003(3)
C32 0.051(3) 0.030(3) 0.054(3) 0.002(2) -0.010(2) -0.004(2)
C33 0.080(4) 0.074(4) 0.064(4) -0.015(3) -0.007(3) 0.007(3)
C34 0.059(4) 0.089(5) 0.075(4) 0.016(4) 0.016(3) -0.012(3)
C35 0.043(4) 0.078(5) 0.126(6) 0.018(4) 0.019(4) 0.015(3)
C36 0.059(4) 0.062(4) 0.088(5) -0.017(3) 0.009(3) -0.019(3)
C41 0.076(5) 0.105(6) 0.123(6) 0.032(5) -0.018(4) -0.023(4)
C42 0.104(7) 0.113(7) 0.161(8) -0.031(6) -0.020(6) 0.035(5)
C43 0.072(7) 0.164(11) 0.262(15) -0.046(11) -0.031(8) -0.042(7)
C44 0.093(8) 0.165(11) 0.201(12) 0.035(9) 0.043(9) -0.026(8)
C45 0.077(7) 0.123(8) 0.174(10) 0.000(8) -0.017(6) -0.020(6)
C46 0.065(6) 0.116(7) 0.160(9) 0.005(7) 0.007(5) -0.009(5)
C47 0.066(5) 0.217(11) 0.156(8) -0.074(8) 0.037(5) -0.028(6)
C48 0.155(10) 0.199(11) 0.072(6) 0.012(6) 0.024(6) 0.082(8)
C49 0.150(9) 0.261(14) 0.093(7) 0.003(8) 0.013(6) -0.133(9)
C50 0.083(7) 0.260(14) 0.079(6) 0.006(7) -0.003(5) 0.020(7)
S1 0.0883(17) 0.0641(15) 0.0678(17) -0.0013(11) 0.0002(12) 0.0016(11)
S1A 0.180(13) 0.162(12) 0.170(13) 0.055(10) -0.010(10) -0.010(10)

loop_
_atom_type_symbol
_atom_type_description
_atom_type_scat_dispersion_real
_atom_type_scat_dispersion_imag
_atom_type_scat_source
C C 0.0033 0.0016 'International Tables Vol C Tables 4.2.6.8 and 6.1.1.4'
H H 0.0000 0.0000 'International Tables Vol C Tables 4.2.6.8 and 6.1.1.4'
N N 0.0061 0.0033 'International Tables Vol C Tables 4.2.6.8 and 6.1.1.4'
O O 0.0106 0.0060 'International Tables Vol C Tables 4.2.6.8 and 6.1.1.4'
U U -9.6767 9.6646 'International Tables Vol C Tables 4.2.6.8 and 6.1.1.4'
S S 0.1246 0.1234 'International Tables Vol C Tables 4.2.6.8 and 6.1.1.4'

loop_
_geom_angle_atom_site_label_1
_geom_angle_atom_site_label_2
_geom_angle_atom_site_label_3
_geom_angle
O1 U1 O2 178.39(14)
O1 U1 O5 91.23(13)
O2 U1 O5 88.01(13)
O1 U1 O6 90.56(13)
O2 U1 O6 87.83(12)
O5 U1 O6 64.44(10)
O1 U1 O3 86.04(15)
O2 U1 O3 95.57(14)
O5 U1 O3 117.80(11)
O6 U1 O3 175.94(12)
O1 U1 O8 97.38(14)
O2 U1 O8 83.44(14)
O5 U1 O8 170.99(12)
O6 U1 O8 117.87(10)
O3 U1 O8 60.51(11)
O1 U1 O7 86.67(12)
O2 U1 O7 92.57(12)
O5 U1 O7 123.60(10)
O6 U1 O7 59.25(9)
O3 U1 O7 118.23(11)
O8 U1 O7 59.90(10)
O1 U1 O4 93.39(11)
O2 U1 O4 87.44(12)
O5 U1 O4 58.87(9)
O6 U1 O4 123.22(9)
O3 U1 O4 59.31(10)
O8 U1 O4 117.66(10)
O7 U1 O4 177.53(9)
C1 O3 U1 129.5(3)
N1 O4 U1 119.8(2)
C19 O5 U1 118.8(3)
C18 O6 U1 118.4(3)
N6 O7 U1 120.1(2)
C32 O8 U1 128.1(3)
C45 O13 C44 108.3(8)
C45 O13 H44D 148.6
C44 O13 H44D 42.9
C45 O13 H45D 43.1
C44 O13 H45D 148.5
H44D O13 H45D 155.6
C46 O14 C43 105.1(7)
C46 O14 H43D 144.8
C43 O14 H43D 41.5
C46 O14 H46D 42.3
C43 O14 H46D 145.2
H43D O14 H46D 160.0
C45 O13A C44 105(2)
C43 O14A C46 95.2(16)
C50 O15 C47 109.4(7)
C49 O16 C48 107.0(7)
S1 O70 S1A 53.1(6)
O4 N1 C1 114.2(4)
O4 N1 C5 123.0(4)
C1 N1 C5 122.8(4)
C6 N2 C7 128.6(4)
C6 N2 H2 115.7
C7 N2 H2 115.7
C13 N3 C12 125.0(4)
C13 N3 H3 117.5
C12 N3 H3 117.5
C20 N4 C21 125.5(4)
C20 N4 H4 117.2
C21 N4 H4 117.2
C27 N5 C26 128.4(4)
C27 N5 H5 115.8
C26 N5 H5 115.8
O7 N6 C28 121.9(4)
O7 N6 C32 115.0(3)
C28 N6 C32 123.1(4)
C36 N7 C33 109.0(5)
C36 N7 C35 109.9(5)
C33 N7 C35 110.8(5)
C36 N7 C34 109.1(4)
C33 N7 C34 109.5(4)
C35 N7 C34 108.6(5)
C38A N8 C37A 122.3(11)
C38A N8 C40 172.8(11)
C37A N8 C40 58.9(10)
C38A N8 C39 54.9(10)
C37A N8 C39 116.5(13)
C40 N8 C39 118.0(10)
C38A N8 C37 70.2(10)
C37A N8 C37 123.3(12)
C40 N8 C37 115.7(10)
C39 N8 C37 113.7(10)
C38A N8 C40A 111.8(9)
C37A N8 C40A 110.0(9)
C40 N8 C40A 72.8(9)
C39 N8 C40A 130.4(11)
C37 N8 C40A 44.5(9)
C38A N8 C39A 106.5(9)
C37A N8 C39A 104.3(9)
C40 N8 C39A 66.9(9)
C39 N8 C39A 54.4(9)
C37 N8 C39A 126.1(10)
C40A N8 C39A 98.9(7)
C38A N8 C38 79.6(10)
C37A N8 C38 44.6(9)
C40 N8 C38 102.9(8)
C39 N8 C38 103.7(9)
C37 N8 C38 99.3(8)
C40A N8 C38 121.5(8)
C39A N8 C38 134.0(8)
O3 C1 N1 116.9(5)
O3 C1 C2 125.2(5)
N1 C1 C2 117.8(5)
C3 C2 C1 120.2(5)
C3 C2 H2A 119.9
C1 C2 H2A 119.9
C2 C3 C4 119.9(5)
C2 C3 H3A 120.0
C4 C3 H3A 120.0
C5 C4 C3 120.8(5)
C5 C4 H4A 119.6
C3 C4 H4A 119.6
C4 C5 N1 118.1(5)
C4 C5 C6 117.7(5)
N1 C5 C6 124.1(4)
O9 C6 N2 124.8(5)
O9 C6 C5 118.7(5)
N2 C6 C5 116.5(4)
C12 C7 C8 118.6(5)
C12 C7 N2 119.5(4)
C8 C7 N2 121.9(5)
C9 C8 C7 121.0(5)
C9 C8 H8 119.5
C7 C8 H8 119.5
C10 C9 C8 120.1(5)
C10 C9 H9 119.9
C8 C9 H9 119.9
C9 C10 C11 120.3(6)
C9 C10 H10 119.8
C11 C10 H10 119.8
C10 C11 C12 120.3(6)
C10 C11 H11 119.9
C12 C11 H11 119.9
C7 C12 C11 119.7(5)
C7 C12 N3 120.2(5)
C11 C12 N3 120.1(5)
O10 C13 N3 123.2(5)
O10 C13 C14 121.0(5)
N3 C13 C14 115.8(4)
C19 C14 C15 119.3(4)
C19 C14 C13 122.9(4)
C15 C14 C13 117.7(4)
C16 C15 C14 120.7(5)
C16 C15 H15 119.6
C14 C15 H15 119.6
C15 C16 C17 121.4(5)
C15 C16 H16 119.3
C17 C16 H16 119.3
C18 C17 C16 119.4(4)
C18 C17 C20 123.6(4)
C16 C17 C20 116.9(4)
O6 C18 C17 125.8(4)
O6 C18 C19 114.8(4)
C17 C18 C19 119.4(4)
O5 C19 C14 125.4(4)
O5 C19 C18 114.9(4)
C14 C19 C18 119.7(4)
O11 C20 N4 123.2(4)
O11 C20 C17 121.0(5)
N4 C20 C17 115.8(4)
C22 C21 C26 119.2(5)
C22 C21 N4 120.8(5)
C26 C21 N4 120.0(4)
C23 C22 C21 120.7(6)
C23 C22 H22 119.6
C21 C22 H22 119.6
C24 C23 C22 120.2(6)
C24 C23 H23 119.9
C22 C23 H23 119.9
C23 C24 C25 121.0(5)
C23 C24 H24 119.5
C25 C24 H24 119.5
C24 C25 C26 120.4(6)
C24 C25 H25 119.8
C26 C25 H25 119.8
C21 C26 N5 119.7(4)
C21 C26 C25 118.4(5)
N5 C26 C25 121.9(5)
O12 C27 N5 122.7(5)
O12 C27 C28 120.0(4)
N5 C27 C28 116.9(4)
N6 C28 C29 118.6(4)
N6 C28 C27 123.9(4)
C29 C28 C27 117.5(4)
C28 C29 C30 119.9(5)
C28 C29 H29 120.1
C30 C29 H29 120.1
C31 C30 C29 120.4(5)
C31 C30 H30 119.8
C29 C30 H30 119.8
C30 C31 C32 120.3(5)
C30 C31 H31 119.8
C32 C31 H31 119.8
O8 C32 N6 116.9(4)
O8 C32 C31 125.4(5)
N6 C32 C31 117.7(4)
N7 C33 H33A 109.5
N7 C33 H33B 109.5
H33A C33 H33B 109.5
N7 C33 H33C 109.5
H33A C33 H33C 109.5
H33B C33 H33C 109.5
N7 C34 H34A 109.5
N7 C34 H34B 109.5
H34A C34 H34B 109.5
N7 C34 H34C 109.5
H34A C34 H34C 109.5
H34B C34 H34C 109.5
N7 C35 H35A 109.5
N7 C35 H35B 109.5
H35A C35 H35B 109.5
N7 C35 H35C 109.5
H35A C35 H35C 109.5
H35B C35 H35C 109.5
N7 C36 H36A 109.5
N7 C36 H36B 109.5
H36A C36 H36B 109.5
N7 C36 H36C 109.5
H36A C36 H36C 109.5
H36B C36 H36C 109.5
N8 C37 H37A 109.5
N8 C37 H37B 109.5
H37A C37 H37B 109.5
N8 C37 H37C 109.5
H37A C37 H37C 109.5
H37B C37 H37C 109.5
N8 C38 H38A 109.5
N8 C38 H38B 109.5
H38A C38 H38B 109.5
N8 C38 H38C 109.5
H38A C38 H38C 109.5
H38B C38 H38C 109.5
N8 C39 H39A 109.5
N8 C39 H39B 109.5
H39A C39 H39B 109.5
N8 C39 H39C 109.5
H39A C39 H39C 109.5
H39B C39 H39C 109.5
N8 C40 H40A 109.5
N8 C40 H40B 109.5
H40A C40 H40B 109.5
N8 C40 H40C 109.5
H40A C40 H40C 109.5
H40B C40 H40C 109.5
N8 C37A H37D 109.5
N8 C37A H37E 109.5
H37D C37A H37E 109.5
N8 C37A H37F 109.5
H37D C37A H37F 109.5
H37E C37A H37F 109.5
N8 C38A H38D 109.5
N8 C38A H38E 109.5
H38D C38A H38E 109.5
N8 C38A H38F 109.5
H38D C38A H38F 109.5
H38E C38A H38F 109.5
N8 C39A H39D 109.5
N8 C39A H39E 109.5
H39D C39A H39E 109.5
N8 C39A H39F 109.5
H39D C39A H39F 109.5
H39E C39A H39F 109.5
N8 C40A H40D 109.5
N8 C40A H40E 109.5
H40D C40A H40E 109.5
N8 C40A H40F 109.5
H40D C40A H40F 109.5
H40E C40A H40F 109.5
S1 C41 S1A 44.1(6)
S1 C41 H41A 109.5
S1A C41 H41A 127.0
S1 C41 H41B 109.5
S1A C41 H41B 122.2
H41A C41 H41B 109.5
S1 C41 H41C 109.5
S1A C41 H41C 65.4
H41A C41 H41C 109.5
H41B C41 H41C 109.5
S1 C41 H41D 121.8
S1A C41 H41D 108.5
H41A C41 H41D 37.4
H41B C41 H41D 125.0
H41C C41 H41D 72.1
S1 C41 H41E 66.6
S1A C41 H41E 110.6
H41A C41 H41E 72.3
H41B C41 H41E 72.8
H41C C41 H41E 176.0
H41D C41 H41E 109.5
S1 C41 H41F 127.0
S1A C41 H41F 109.3
H41A C41 H41F 119.5
H41B C41 H41F 36.7
H41C C41 H41F 73.0
H41D C41 H41F 109.5
H41E C41 H41F 109.5
S1A C42 S1 48.4(7)
S1A C42 H42A 122.6
S1 C42 H42A 109.5
S1A C42 H42B 61.1
S1 C42 H42B 109.5
H42A C42 H42B 109.5
S1A C42 H42C 127.4
S1 C42 H42C 109.5
H42A C42 H42C 109.5
H42B C42 H42C 109.5
S1A C42 H42D 109.1
S1 C42 H42D 125.2
H42A C42 H42D 32.3
H42B C42 H42D 77.4
H42C C42 H42D 119.2
S1A C42 H42E 109.6
S1 C42 H42E 124.8
H42A C42 H42E 121.6
H42B C42 H42E 73.2
H42C C42 H42E 36.3
H42D C42 H42E 109.5
S1A C42 H42F 109.8
S1 C42 H42F 61.3
H42A C42 H42F 77.2
H42B C42 H42F 170.5
H42C C42 H42F 73.4
H42D C42 H42F 109.5
H42E C42 H42F 109.5
C44 C43 O14 109.3(9)
C44 C43 O14A 98.5(16)
O14 C43 O14A 74.0(14)
C44 C43 H43A 109.8
O14 C43 H43A 109.8
O14A C43 H43A 147.4
C44 C43 H43B 109.8
O14 C43 H43B 109.8
O14A C43 H43B 44.6
H43A C43 H43B 108.3
C44 C43 H43C 111.6
O14 C43 H43C 136.6
O14A C43 H43C 112.9
H43A C43 H43C 41.7
H43B C43 H43C 68.7
C44 C43 H43D 112.5
O14 C43 H43D 38.9
O14A C43 H43D 111.4
H43A C43 H43D 72.7
H43B C43 H43D 134.2
H43C C43 H43D 109.5
O13 C44 C43 107.5(9)
O13 C44 O13A 63.8(14)
C43 C44 O13A 102.0(19)
O13 C44 H44A 110.2
C43 C44 H44A 110.2
O13A C44 H44A 52.4
O13 C44 H44B 110.2
C43 C44 H44B 110.2
O13A C44 H44B 147.2
H44A C44 H44B 108.5
O13 C44 H44C 141.9
C43 C44 H44C 109.9
O13A C44 H44C 114.1
H44A C44 H44C 62.8
H44B C44 H44C 49.0
O13 C44 H44D 49.5
C43 C44 H44D 111.0
O13A C44 H44D 111.2
H44A C44 H44D 138.2
H44B C44 H44D 62.8
H44C C44 H44D 108.5
O13 C45 C46 109.8(8)
O13 C45 O13A 64.6(17)
C46 C45 O13A 102.7(17)
O13 C45 H45A 109.7
C46 C45 H45A 109.7
O13A C45 H45A 146.7
O13 C45 H45B 109.7
C46 C45 H45B 109.7
O13A C45 H45B 51.6
H45A C45 H45B 108.2
O13 C45 H45C 139.1
C46 C45 H45C 111.1
O13A C45 H45C 106.8
H45A C45 H45C 54.3
H45B C45 H45C 56.4
O13 C45 H45D 53.3
C46 C45 H45D 111.3
O13A C45 H45D 115.7
H45A C45 H45D 59.0
H45B C45 H45D 138.9
H45C C45 H45D 109.0
C45 C46 O14 109.2(8)
C45 C46 O14A 96.4(15)
O14 C46 O14A 72.5(13)
C45 C46 H46A 109.8
O14 C46 H46A 109.8
O14A C46 H46A 47.4
C45 C46 H46B 109.8
O14 C46 H46B 109.8
O14A C46 H46B 150.3
H46A C46 H46B 108.3
C45 C46 H46C 112.0
O14 C46 H46C 137.4
O14A C46 H46C 112.4
H46A C46 H46C 65.2
H46B C46 H46C 45.2
C45 C46 H46D 112.8
O14 C46 H46D 41.4
O14A C46 H46D 112.7
H46A C46 H46D 134.8
H46B C46 H46D 70.2
H46C C46 H46D 110.0
O15 C47 C48 113.7(8)
O15 C47 H47A 108.8
C48 C47 H47A 108.8
O15 C47 H47B 108.8
C48 C47 H47B 108.8
H47A C47 H47B 107.7
C47 C48 O16 104.8(8)
C47 C48 H48A 110.8
O16 C48 H48A 110.8
C47 C48 H48B 110.8
O16 C48 H48B 110.8
H48A C48 H48B 108.9
C50 C49 O16 111.7(8)
C50 C49 H49A 109.3
O16 C49 H49A 109.3
C50 C49 H49B 109.3
O16 C49 H49B 109.3
H49A C49 H49B 108.0
O15 C50 C49 114.2(9)
O15 C50 H50A 108.7
C49 C50 H50A 108.7
O15 C50 H50B 108.7
C49 C50 H50B 108.7
H50A C50 H50B 107.6
O70 S1 C42 109.9(4)
O70 S1 C41 106.0(4)
C42 S1 C41 96.0(4)
O70 S1 H41E 121.8
C42 S1 H41E 112.2
C41 S1 H41E 32.7
O70 S1 H42F 130.0
C42 S1 H42F 33.7
C41 S1 H42F 109.6
H41E S1 H42F 106.9
C42 S1A O70 114.5(11)
C42 S1A C41 99.2(9)
O70 S1A C41 98.1(11)

loop_
_geom_bond_atom_site_label_1
_geom_bond_atom_site_label_2
_geom_bond_distance
U1 O1 1.778(3)
U1 O2 1.784(3)
U1 O5 2.387(3)
U1 O6 2.407(3)
U1 O3 2.416(3)
U1 O8 2.449(3)
U1 O7 2.590(3)
U1 O4 2.607(3)
O3 C1 1.259(6)
O4 N1 1.347(4)
O5 C19 1.323(5)
O6 C18 1.321(5)
O7 N6 1.355(4)
O8 C32 1.268(5)
O9 C6 1.228(6)
O10 C13 1.233(6)
O11 C20 1.225(6)
O12 C27 1.229(6)
O13 C45 1.409(10)
O13 C44 1.423(12)
O13 H44D 1.0823
O13 H45D 1.1368
O14 C46 1.433(10)
O14 C43 1.444(12)
O14 H43D 0.9198
O14 H46D 0.9532
O13A C45 1.44(3)
O13A C44 1.45(3)
O14A C43 1.52(3)
O14A C46 1.58(3)
O15 C50 1.339(8)
O15 C47 1.397(8)
O16 C49 1.410(10)
O16 C48 1.436(10)
O70 S1 1.461(6)
O70 S1A 1.560(19)
N1 C1 1.366(6)
N1 C5 1.371(6)
N2 C6 1.333(6)
N2 C7 1.417(6)
N2 H2 0.8800
N3 C13 1.352(6)
N3 C12 1.429(5)
N3 H3 0.8800
N4 C20 1.362(6)
N4 C21 1.417(6)
N4 H4 0.8800
N5 C27 1.371(6)
N5 C26 1.402(6)
N5 H5 0.8800
N6 C28 1.366(5)
N6 C32 1.370(6)
N7 C36 1.477(7)
N7 C33 1.482(7)
N7 C35 1.487(7)
N7 C34 1.487(6)
N8 C38A 1.389(12)
N8 C37A 1.412(12)
N8 C40 1.421(12)
N8 C39 1.422(12)
N8 C37 1.446(12)
N8 C40A 1.536(11)
N8 C39A 1.553(11)
N8 C38 1.599(10)
C1 C2 1.399(7)
C2 C3 1.354(7)
C2 H2A 0.9500
C3 C4 1.392(8)
C3 H3A 0.9500
C4 C5 1.360(7)
C4 H4A 0.9500
C5 C6 1.503(7)
C7 C12 1.374(7)
C7 C8 1.398(6)
C8 C9 1.366(7)
C8 H8 0.9500
C9 C10 1.353(8)
C9 H9 0.9500
C10 C11 1.374(7)
C10 H10 0.9500
C11 C12 1.394(7)
C11 H11 0.9500
C13 C14 1.492(6)
C14 C19 1.395(6)
C14 C15 1.405(6)
C15 C16 1.364(6)
C15 H15 0.9500
C16 C17 1.408(7)
C16 H16 0.9500
C17 C18 1.385(6)
C17 C20 1.491(6)
C18 C19 1.444(6)
C21 C22 1.393(7)
C21 C26 1.398(7)
C22 C23 1.372(7)
C22 H22 0.9500
C23 C24 1.356(8)
C23 H23 0.9500
C24 C25 1.366(8)
C24 H24 0.9500
C25 C26 1.409(7)
C25 H25 0.9500
C27 C28 1.471(7)
C28 C29 1.381(6)
C29 C30 1.387(7)
C29 H29 0.9500
C30 C31 1.370(7)
C30 H30 0.9500
C31 C32 1.399(7)
C31 H31 0.9500
C33 H33A 0.9800
C33 H33B 0.9800
C33 H33C 0.9800
C34 H34A 0.9800
C34 H34B 0.9800
C34 H34C 0.9800
C35 H35A 0.9800
C35 H35B 0.9800
C35 H35C 0.9800
C36 H36A 0.9800
C36 H36B 0.9800
C36 H36C 0.9800
C37 H37A 0.9800
C37 H37B 0.9800
C37 H37C 0.9800
C38 H38A 0.9800
C38 H38B 0.9800
C38 H38C 0.9800
C39 H39A 0.9800
C39 H39B 0.9800
C39 H39C 0.9800
C40 H40A 0.9800
C40 H40B 0.9800
C40 H40C 0.9800
C37A H37D 0.9800
C37A H37E 0.9800
C37A H37F 0.9800
C38A H38D 0.9800
C38A H38E 0.9800
C38A H38F 0.9800
C39A H39D 0.9800
C39A H39E 0.9800
C39A H39F 0.9800
C40A H40D 0.9800
C40A H40E 0.9800
C40A H40F 0.9800
C41 S1 1.753(7)
C41 S1A 1.839(18)
C41 H41A 0.9800
C41 H41B 0.9800
C41 H41C 0.9800
C41 H41D 0.9601
C41 H41E 0.9600
C41 H41F 0.9598
C42 S1A 1.547(16)
C42 S1 1.725(8)
C42 H42A 0.9800
C42 H42B 0.9800
C42 H42C 0.9800
C42 H42D 0.9601
C42 H42E 0.9600
C42 H42F 0.9599
C43 C44 1.433(13)
C43 H43A 0.9900
C43 H43B 0.9900
C43 H43C 0.9702
C43 H43D 0.9700
C44 H44A 0.9900
C44 H44B 0.9900
C44 H44C 0.9700
C44 H44D 0.9700
C45 C46 1.424(11)
C45 H45A 0.9900
C45 H45B 0.9900
C45 H45C 0.9700
C45 H45D 0.9699
C46 H46A 0.9900
C46 H46B 0.9900
C46 H46C 0.9699
C46 H46D 0.9700
C47 C48 1.419(12)
C47 H47A 0.9900
C47 H47B 0.9900
C48 H48A 0.9900
C48 H48B 0.9900
C49 C50 1.384(13)
C49 H49A 0.9900
C49 H49B 0.9900
C50 H50A 0.9900
C50 H50B 0.9900
S1 H41E 1.6297
S1 H42F 1.5193

loop_
_geom_torsion_atom_site_label_1
_geom_torsion_atom_site_label_2
_geom_torsion_atom_site_label_3
_geom_torsion_atom_site_label_4
_geom_torsion
O1 U1 O3 C1 -101.0(5)
O2 U1 O3 C1 79.0(5)
O5 U1 O3 C1 -11.7(5)
O6 U1 O3 C1 -134.3(14)
O8 U1 O3 C1 158.2(5)
O7 U1 O3 C1 174.9(4)
O4 U1 O3 C1 -4.7(4)
O1 U1 O4 N1 86.3(3)
O2 U1 O4 N1 -95.0(3)
O5 U1 O4 N1 175.7(3)
O6 U1 O4 N1 179.2(3)
O3 U1 O4 N1 3.0(3)
O8 U1 O4 N1 -13.8(3)
O7 U1 O4 N1 -5(3)
O1 U1 O5 C19 -114.8(3)
O2 U1 O5 C19 63.8(3)
O6 U1 O5 C19 -24.8(3)
O3 U1 O5 C19 159.0(3)
O8 U1 O5 C19 82.2(7)
O7 U1 O5 C19 -28.0(3)
O4 U1 O5 C19 152.0(3)
O1 U1 O6 C18 115.4(3)
O2 U1 O6 C18 -64.5(3)
O5 U1 O6 C18 24.3(3)
O3 U1 O6 C18 148.6(14)
O8 U1 O6 C18 -146.0(3)
O7 U1 O6 C18 -158.8(3)
O4 U1 O6 C18 21.0(3)
O1 U1 O7 N6 -100.0(3)
O2 U1 O7 N6 81.4(3)
O5 U1 O7 N6 170.7(3)
O6 U1 O7 N6 167.3(3)
O3 U1 O7 N6 -16.3(3)
O8 U1 O7 N6 0.5(3)
O4 U1 O7 N6 -9(3)
O1 U1 O8 C32 82.9(4)
O2 U1 O8 C32 -95.7(4)
O5 U1 O8 C32 -114.3(7)
O6 U1 O8 C32 -11.7(5)
O3 U1 O8 C32 164.1(5)
O7 U1 O8 C32 1.1(4)
O4 U1 O8 C32 -179.3(4)
U1 O4 N1 C1 -1.8(5)
U1 O4 N1 C5 179.8(3)
U1 O7 N6 C28 180.0(3)
U1 O7 N6 C32 -1.8(5)
U1 O3 C1 N1 5.8(7)
U1 O3 C1 C2 -172.1(4)
O4 N1 C1 O3 -2.0(6)
C5 N1 C1 O3 176.4(5)
O4 N1 C1 C2 176.0(4)
C5 N1 C1 C2 -5.6(7)
O3 C1 C2 C3 178.9(5)
N1 C1 C2 C3 1.0(8)
C1 C2 C3 C4 3.7(9)
C2 C3 C4 C5 -4.1(10)
C3 C4 C5 N1 -0.3(8)
C3 C4 C5 C6 175.9(5)
O4 N1 C5 C4 -176.5(4)
C1 N1 C5 C4 5.2(7)
O4 N1 C5 C6 7.5(7)
C1 N1 C5 C6 -170.8(5)
C7 N2 C6 O9 -5.8(9)
C7 N2 C6 C5 170.7(4)
C4 C5 C6 O9 4.0(8)
N1 C5 C6 O9 180.0(5)
C4 C5 C6 N2 -172.8(5)
N1 C5 C6 N2 3.2(7)
C6 N2 C7 C12 165.9(5)
C6 N2 C7 C8 -15.4(7)
C12 C7 C8 C9 -2.3(7)
N2 C7 C8 C9 179.0(5)
C7 C8 C9 C10 2.0(8)
C8 C9 C10 C11 0.3(8)
C9 C10 C11 C12 -2.3(8)
C8 C7 C12 C11 0.2(7)
N2 C7 C12 C11 179.0(4)
C8 C7 C12 N3 -177.5(4)
N2 C7 C12 N3 1.3(7)
C10 C11 C12 C7 2.0(8)
C10 C11 C12 N3 179.7(5)
C13 N3 C12 C7 -146.3(5)
C13 N3 C12 C11 36.0(7)
C12 N3 C13 O10 9.6(8)
C12 N3 C13 C14 -169.4(4)
O10 C13 C14 C19 169.6(5)
N3 C13 C14 C19 -11.4(7)
O10 C13 C14 C15 -13.9(7)
N3 C13 C14 C15 165.1(4)
C19 C14 C15 C16 2.5(7)
C13 C14 C15 C16 -174.2(4)
C14 C15 C16 C17 -1.3(7)
C15 C16 C17 C18 -0.7(7)
C15 C16 C17 C20 174.9(4)
U1 O6 C18 C17 159.4(4)
U1 O6 C18 C19 -22.1(5)
C16 C17 C18 O6 -180.0(4)
C20 C17 C18 O6 4.7(7)
C16 C17 C18 C19 1.5(6)
C20 C17 C18 C19 -173.8(4)
U1 O5 C19 C14 -158.3(4)
U1 O5 C19 C18 23.5(5)
C15 C14 C19 O5 -179.7(4)
C13 C14 C19 O5 -3.2(7)
C15 C14 C19 C18 -1.6(7)
C13 C14 C19 C18 174.9(4)
O6 C18 C19 O5 -0.7(6)
C17 C18 C19 O5 177.9(4)
O6 C18 C19 C14 -179.0(4)
C17 C18 C19 C14 -0.3(6)
C21 N4 C20 O11 -8.9(8)
C21 N4 C20 C17 170.8(4)
C18 C17 C20 O11 -174.0(5)
C16 C17 C20 O11 10.5(7)
C18 C17 C20 N4 6.3(7)
C16 C17 C20 N4 -169.1(4)
C20 N4 C21 C22 -23.8(8)
C20 N4 C21 C26 155.7(5)
C26 C21 C22 C23 -1.2(9)
N4 C21 C22 C23 178.3(6)
C21 C22 C23 C24 2.5(11)
C22 C23 C24 C25 -1.5(11)
C23 C24 C25 C26 -0.6(11)
C22 C21 C26 N5 178.1(5)
N4 C21 C26 N5 -1.4(7)
C22 C21 C26 C25 -0.9(8)
N4 C21 C26 C25 179.6(5)
C27 N5 C26 C21 -177.2(5)
C27 N5 C26 C25 1.8(8)
C24 C25 C26 C21 1.8(9)
C24 C25 C26 N5 -177.2(6)
C26 N5 C27 O12 -0.1(9)
C26 N5 C27 C28 173.1(4)
O7 N6 C28 C29 175.6(4)
C32 N6 C28 C29 -2.5(7)
O7 N6 C28 C27 -5.9(7)
C32 N6 C28 C27 176.0(4)
O12 C27 C28 N6 -165.1(5)
N5 C27 C28 N6 21.5(7)
O12 C27 C28 C29 13.4(7)
N5 C27 C28 C29 -160.0(4)
N6 C28 C29 C30 0.9(7)
C27 C28 C29 C30 -177.7(5)
C28 C29 C30 C31 1.1(8)
C29 C30 C31 C32 -1.7(8)
U1 O8 C32 N6 -2.5(6)
U1 O8 C32 C31 176.3(4)
O7 N6 C32 O8 2.7(6)
C28 N6 C32 O8 -179.2(4)
O7 N6 C32 C31 -176.3(4)
C28 N6 C32 C31 1.9(7)
C30 C31 C32 O8 -178.6(5)
C30 C31 C32 N6 0.2(7)
C46 O14 C43 C44 64.1(13)
C46 O14 C43 O14A -29.4(16)
C46 O14A C43 C44 -82.1(19)
C46 O14A C43 O14 25.7(14)
C45 O13 C44 C43 61.9(13)
C45 O13 C44 O13A -33.2(19)
O14 C43 C44 O13 -64.9(14)
O14A C43 C44 O13 11.1(17)
O14 C43 C44 O13A 1.2(19)
O14A C43 C44 O13A 77(2)
C45 O13A C44 O13 31.9(18)
C45 O13A C44 C43 -72(3)
C44 O13 C45 C46 -61.6(12)
C44 O13 C45 O13A 33.4(17)
C44 O13A C45 O13 -32.0(19)
C44 O13A C45 C46 74(3)
O13 C45 C46 O14 63.0(11)
O13A C45 C46 O14 -4.2(19)
O13 C45 C46 O14A -10.6(14)
O13A C45 C46 O14A -78(2)
C43 O14 C46 C45 -62.3(11)
C43 O14 C46 O14A 28.5(15)
C43 O14A C46 C45 82.1(19)
C43 O14A C46 O14 -26.1(15)
C50 O15 C47 C48 -56.2(12)
O15 C47 C48 O16 62.3(11)
C49 O16 C48 C47 -62.0(11)
C48 O16 C49 C50 60.7(13)
C47 O15 C50 C49 50.7(12)
O16 C49 C50 O15 -55.8(13)
S1A O70 S1 C42 41.6(8)
S1A O70 S1 C41 -61.2(8)
S1A C42 S1 O70 -45.6(9)
S1A C42 S1 C41 63.9(9)
S1A C41 S1 O70 58.5(8)
S1A C41 S1 C42 -54.2(8)
S1 C42 S1A O70 43.7(9)
S1 C42 S1A C41 -59.6(7)
S1 O70 S1A C42 -49.9(9)
S1 O70 S1A C41 54.1(6)
S1 C41 S1A C42 65.7(8)
S1 C41 S1A O70 -50.8(7)
